data_4075223
loop_
_publ_author_name
'MacDonald, Margaret G.'
'Kostelansky, Cynthia Norris'
'White, Peter S.'
'Templeton, Joseph L.'

_publ_section_title
;
 Ethylene Insertion in Tp&#x2018;Pt(Ph)(\h2-CH2CH2) and C&#x2212;H
 Activation of Ethylbenzene to Form a Platinum(IV)ortho-Metalated
 Phenethyl Complex
;
_journal_issue 19
_journal_name_full Organometallics
_journal_page_first 4560
_journal_paper_doi 10.1021/om060137j
_journal_volume 25
_journal_year 2006
_chemical_formula_sum 'C27 H36 B N6 Pt'
_chemical_formula_weight 650.52
_chemical_name_systematic
;

 ?

;
_space_group_IT_number 14
_symmetry_cell_setting monoclinic
_symmetry_space_group_name_Hall '-P 2ybc'
_symmetry_space_group_name_H-M 'P 1 21/c 1'
_atom_sites_solution_hydrogens geom
_atom_sites_solution_primary direct
_atom_sites_solution_secondary difmap
_audit_creation_method SHELXL-97
_cell_angle_alpha 90.00
_cell_angle_beta 99.090(4)
_cell_angle_gamma 90.00
_cell_formula_units_Z 4
_cell_length_a 8.0135(8)
_cell_length_b 24.027(3)
_cell_length_c 14.0296(14)
_cell_measurement_reflns_used 8924
_cell_measurement_temperature 100(2)
_cell_measurement_theta_max 49.97
_cell_measurement_theta_min 2.71
_cell_volume 2667.3(5)
_computing_cell_refinement 'Bruker SMART'
_computing_data_collection 'Bruker SMART'
_computing_data_reduction 'Bruker SAINT'
_computing_molecular_graphics 'Bruker SHELXTL'
_computing_publication_material 'Bruker SHELXTL'
_computing_structure_refinement 'SHELXL-97 (Sheldrick, 1997)'
_computing_structure_solution 'SHELXS-97 (Sheldrick, 1990)'
_diffrn_ambient_temperature 100(2)
_diffrn_measured_fraction_theta_full 1.000
_diffrn_measured_fraction_theta_max 1.000
_diffrn_measurement_device_type 'CCD area detector'
_diffrn_measurement_method 'phi and omega scans'
_diffrn_radiation_monochromator graphite
_diffrn_radiation_source 'fine-focus sealed tube'
_diffrn_radiation_type MoK\a
_diffrn_radiation_wavelength 0.71073
_diffrn_reflns_av_R_equivalents 0.0604
_diffrn_reflns_av_sigmaI/netI 0.0392
_diffrn_reflns_limit_h_max 17
_diffrn_reflns_limit_h_min -17
_diffrn_reflns_limit_k_max 51
_diffrn_reflns_limit_k_min -51
_diffrn_reflns_limit_l_max 29
_diffrn_reflns_limit_l_min -30
_diffrn_reflns_number 202152
_diffrn_reflns_theta_full 50.00
_diffrn_reflns_theta_max 50.00
_diffrn_reflns_theta_min 1.70
_exptl_absorpt_coefficient_mu 5.287
_exptl_absorpt_correction_T_max 0.6199
_exptl_absorpt_correction_T_min 0.5043
_exptl_absorpt_correction_type none
_exptl_crystal_colour clear
_exptl_crystal_density_diffrn 1.620
_exptl_crystal_density_meas 0
_exptl_crystal_density_method 'not measured'
_exptl_crystal_description chip
_exptl_crystal_F_000 1292
_exptl_crystal_size_max 0.15
_exptl_crystal_size_mid 0.15
_exptl_crystal_size_min 0.10
_refine_diff_density_max 5.078
_refine_diff_density_min -6.767
_refine_diff_density_rms 0.186
_refine_ls_extinction_coef 0.00171(13)
_refine_ls_extinction_expression Fc^*^=kFc[1+0.001xFc^2^\l^3^/sin(2\q)]^-1/4^
_refine_ls_extinction_method SHELXL
_refine_ls_goodness_of_fit_ref 1.120
_refine_ls_hydrogen_treatment mixed
_refine_ls_matrix_type full
_refine_ls_number_parameters 364
_refine_ls_number_reflns 27982
_refine_ls_number_restraints 2
_refine_ls_restrained_S_all 1.120
_refine_ls_R_factor_all 0.0383
_refine_ls_R_factor_gt 0.0297
_refine_ls_shift/su_max 0.017
_refine_ls_shift/su_mean 0.000
_refine_ls_structure_factor_coef Fsqd
_refine_ls_weighting_details 'calc w=1/[\s^2^(Fo^2^)+(0.0000P)^2^+2.4485P] where P=(Fo^2^+2Fc^2^)/3'
_refine_ls_weighting_scheme calc
_refine_ls_wR_factor_gt 0.0613
_refine_ls_wR_factor_ref 0.0642
_reflns_number_gt 23869
_reflns_number_total 27982
_reflns_threshold_expression >2sigma(I)
_cod_data_source_file om060137jsi20060213_044823.cif
_cod_data_source_block c05386
_cod_depositor_comments
;
The following automatic conversions were performed:

'_symmetry_cell_setting' value 'Monoclinic' changed to 'monoclinic'
according to /home/saulius/struct/CIF-dictionaries/cif_core.dic
dictionary named 'cif_core.dic' version 2.4.1 from 2010-06-29.

Automatic conversion script
Id: cif_fix_values 1715 2011-07-08 13:25:40Z adriana 
;
_cod_original_sg_symbol_H-M P2(1)/c
_cod_database_code 4075223

loop_
_symmetry_equiv_pos_as_xyz
'x, y, z'
'-x, y+1/2, -z+1/2'
'-x, -y, -z'
'x, -y-1/2, z-1/2'

loop_
_atom_site_label
_atom_site_type_symbol
_atom_site_fract_x
_atom_site_fract_y
_atom_site_fract_z
_atom_site_U_iso_or_equiv
_atom_site_adp_type
_atom_site_occupancy
_atom_site_symmetry_multiplicity
_atom_site_calc_flag
_atom_site_refinement_flags
_atom_site_disorder_assembly
_atom_site_disorder_group
Pt1 Pt 0.366887(5) 0.805346(2) 0.170952(3) 0.00997(1) Uani 1 1 d D A 1
H1 H 0.494(3) 0.7753(13) 0.122(2) 0.045(10) Uiso 1 1 d D B 1
C1 C 0.22454(16) 0.80711(5) 0.03383(8) 0.01438(15) Uani 1 1 d . A 1
H1A H 0.1135 0.8246 0.0364 0.017 Uiso 1 1 calc R A 1
H1B H 0.2836 0.8294 -0.0100 0.017 Uiso 1 1 calc R A 1
C2 C 0.19912(17) 0.74683(6) -0.00442(8) 0.01596(17) Uani 1 1 d . A 1
H2A H 0.0961 0.7445 -0.0535 0.019 Uiso 1 1 calc R A 1
H2B H 0.2970 0.7352 -0.0347 0.019 Uiso 1 1 calc R A 1
C3 C 0.18221(15) 0.70936(5) 0.07981(8) 0.01360(15) Uani 1 1 d . A 1
C4 C 0.09190(18) 0.65911(6) 0.07304(10) 0.01823(19) Uani 1 1 d . A 1
H4 H 0.0366 0.6465 0.0120 0.022 Uiso 1 1 calc R A 1
C5 C 0.08279(19) 0.62739(6) 0.15598(12) 0.0202(2) Uani 1 1 d . A 1
H5 H 0.0228 0.5931 0.1511 0.024 Uiso 1 1 calc R A 1
C6 C 0.16247(19) 0.64641(6) 0.24600(11) 0.0192(2) Uani 1 1 d . A 1
H6 H 0.1572 0.6248 0.3022 0.023 Uiso 1 1 calc R A 1
C7 C 0.25027(17) 0.69729(6) 0.25378(9) 0.01573(16) Uani 1 1 d . A 1
H7 H 0.3025 0.7102 0.3153 0.019 Uiso 1 1 calc R A 1
C8 C 0.26111(14) 0.72914(5) 0.17095(8) 0.01157(13) Uani 1 1 d . A 1
B10 B 0.41391(17) 0.89842(6) 0.33805(11) 0.01514(19) Uani 1 1 d . A 1
H10 H 0.4303 0.9274 0.3899 0.018 Uiso 1 1 calc R A 1
N11 N 0.52075(13) 0.80091(5) 0.31231(7) 0.01382(14) Uani 1 1 d . A 1
N12 N 0.51037(13) 0.84437(5) 0.37480(8) 0.01477(14) Uani 1 1 d . A 1
C13 C 0.60791(16) 0.83324(7) 0.46144(9) 0.0182(2) Uani 1 1 d . A 1
C14 C 0.68407(18) 0.78176(7) 0.45365(10) 0.0203(2) Uani 1 1 d . A 1
H14 H 0.7593 0.7631 0.5024 0.024 Uiso 1 1 calc R A 1
C15 C 0.62743(15) 0.76280(6) 0.35886(10) 0.01642(18) Uani 1 1 d . A 1
C16 C 0.6191(2) 0.87129(9) 0.54706(12) 0.0273(3) Uani 1 1 d . A 1
H16A H 0.6534 0.9085 0.5291 0.041 Uiso 1 1 calc R A 1
H16B H 0.7028 0.8567 0.5997 0.041 Uiso 1 1 calc R A 1
H16C H 0.5086 0.8735 0.5683 0.041 Uiso 1 1 calc R A 1
C17 C 0.6741(2) 0.71016(7) 0.31184(12) 0.0220(2) Uani 1 1 d . A 1
H17A H 0.6200 0.6784 0.3383 0.033 Uiso 1 1 calc R A 1
H17B H 0.7971 0.7054 0.3244 0.033 Uiso 1 1 calc R A 1
H17C H 0.6359 0.7123 0.2421 0.033 Uiso 1 1 calc R A 1
N21 N 0.47826(14) 0.88678(5) 0.16701(8) 0.01540(15) Uani 1 1 d . A 1
N22 N 0.48436(13) 0.91997(5) 0.24758(9) 0.01571(15) Uani 1 1 d . A 1
C23 C 0.56137(19) 0.96894(7) 0.23270(15) 0.0238(3) Uani 1 1 d . A 1
C24 C 0.6059(2) 0.96738(7) 0.14088(16) 0.0278(3) Uani 1 1 d . A 1
H24 H 0.6611 0.9958 0.1105 0.033 Uiso 1 1 calc R A 1
C25 C 0.5525(2) 0.91510(7) 0.10198(12) 0.0221(2) Uani 1 1 d . A 1
C26 C 0.5906(4) 1.01404(11) 0.3078(2) 0.0432(6) Uani 1 1 d . A 1
H26A H 0.4823 1.0252 0.3259 0.065 Uiso 1 1 calc R A 1
H26B H 0.6432 1.0462 0.2815 0.065 Uiso 1 1 calc R A 1
H26C H 0.6653 1.0001 0.3648 0.065 Uiso 1 1 calc R A 1
C27 C 0.5728(3) 0.89148(10) 0.00530(16) 0.0341(4) Uani 1 1 d . A 1
H27A H 0.5800 0.8508 0.0097 0.051 Uiso 1 1 calc R A 1
H27B H 0.6763 0.9062 -0.0142 0.051 Uiso 1 1 calc R A 1
H27C H 0.4753 0.9020 -0.0426 0.051 Uiso 1 1 calc R A 1
N31 N 0.17143(11) 0.84435(4) 0.24327(7) 0.01161(12) Uani 1 1 d D A 1
N32 N 0.22333(12) 0.88528(4) 0.30991(7) 0.01265(13) Uani 1 1 d . A 1
C33 C 0.08760(15) 0.90794(6) 0.34286(9) 0.01519(16) Uani 1 1 d . A 1
C34 C -0.05627(15) 0.88064(6) 0.29699(10) 0.01607(17) Uani 1 1 d . A 1
H34 H -0.1699 0.8873 0.3055 0.019 Uiso 1 1 calc R A 1
C35 C 0.00132(14) 0.84119(5) 0.23536(9) 0.01377(15) Uani 1 1 d . A 1
C36 C 0.1014(2) 0.95507(7) 0.41422(13) 0.0238(3) Uani 1 1 d . A 1
H36A H 0.1769 0.9443 0.4732 0.036 Uiso 1 1 calc R A 1
H36B H -0.0108 0.9637 0.4298 0.036 Uiso 1 1 calc R A 1
H36C H 0.1470 0.9880 0.3862 0.036 Uiso 1 1 calc R A 1
C37 C -0.10597(17) 0.80196(8) 0.16888(12) 0.0222(3) Uani 1 1 d . A 1
H37A H -0.1166 0.8158 0.1025 0.033 Uiso 1 1 calc R A 1
H37B H -0.2183 0.7993 0.1878 0.033 Uiso 1 1 calc R A 1
H37C H -0.0532 0.7651 0.1729 0.033 Uiso 1 1 calc R A 1
C41 C 0.7978(5) 0.93602(18) 0.8069(3) 0.0266(6) Uani 0.50 1 d P C -1
H41A H 0.8447 0.9034 0.8437 0.040 Uiso 0.50 1 calc PR C -1
H41B H 0.7772 0.9269 0.7380 0.040 Uiso 0.50 1 calc PR C -1
H41C H 0.6912 0.9468 0.8277 0.040 Uiso 0.50 1 calc PR C -1
C42 C 0.9236(5) 0.98442(14) 0.8247(2) 0.0246(5) Uani 0.50 1 d P C -1
H42A H 1.0247 0.9752 0.7953 0.030 Uiso 0.50 1 calc PR C -1
H42B H 0.8711 1.0180 0.7918 0.030 Uiso 0.50 1 calc PR C -1
C43 C 0.9791(4) 0.99771(12) 0.9303(2) 0.0186(4) Uani 0.50 1 d P C -1
C44 C 0.9559(4) 1.05114(14) 0.9648(2) 0.0209(4) Uani 0.50 1 d P C -1
H44 H 0.9011 1.0785 0.9220 0.025 Uiso 0.50 1 calc PR C -1
C45 C 1.0125(5) 1.06513(19) 1.0618(3) 0.0280(6) Uani 0.50 1 d P C -1
H45 H 1.0003 1.1020 1.0840 0.034 Uiso 0.50 1 calc PR C -1
C46 C 1.0875(5) 1.0238(2) 1.1256(3) 0.0298(7) Uani 0.50 1 d P C -1
H46 H 1.1229 1.0325 1.1918 0.036 Uiso 0.50 1 calc PR C -1
C47 C 1.1100(5) 0.97045(19) 1.0923(3) 0.0290(7) Uani 0.50 1 d P C -1
H47 H 1.1618 0.9428 1.1355 0.035 Uiso 0.50 1 calc PR C -1
C48 C 1.0564(5) 0.95731(15) 0.9951(3) 0.0239(5) Uani 0.50 1 d P C -1
H48 H 1.0725 0.9207 0.9727 0.029 Uiso 0.50 1 calc PR C -1

loop_
_atom_site_aniso_label
_atom_site_aniso_U_11
_atom_site_aniso_U_22
_atom_site_aniso_U_33
_atom_site_aniso_U_23
_atom_site_aniso_U_13
_atom_site_aniso_U_12
Pt1 0.00998(1) 0.01008(1) 0.00994(1) 0.00037(1) 0.00184(1) 0.00017(1)
C1 0.0176(4) 0.0142(4) 0.0112(3) 0.0018(3) 0.0018(3) 0.0015(3)
C2 0.0199(4) 0.0169(5) 0.0107(3) -0.0010(3) 0.0011(3) 0.0012(4)
C3 0.0147(4) 0.0127(4) 0.0129(3) -0.0018(3) 0.0008(3) 0.0009(3)
C4 0.0192(4) 0.0142(4) 0.0200(5) -0.0031(3) -0.0011(4) -0.0014(4)
C5 0.0208(5) 0.0130(5) 0.0258(6) -0.0001(4) 0.0011(4) -0.0038(4)
C6 0.0227(5) 0.0150(5) 0.0201(5) 0.0033(4) 0.0039(4) -0.0032(4)
C7 0.0201(4) 0.0140(4) 0.0133(4) 0.0012(3) 0.0033(3) -0.0021(3)
C8 0.0123(3) 0.0112(4) 0.0112(3) -0.0004(2) 0.0019(2) 0.0003(3)
B10 0.0127(4) 0.0144(5) 0.0174(5) -0.0035(4) -0.0005(3) -0.0011(4)
N11 0.0130(3) 0.0138(4) 0.0138(3) 0.0003(3) -0.0006(2) 0.0018(3)
N12 0.0127(3) 0.0164(4) 0.0140(3) -0.0019(3) -0.0019(2) 0.0004(3)
C13 0.0143(4) 0.0242(6) 0.0146(4) -0.0003(4) -0.0025(3) -0.0008(4)
C14 0.0161(4) 0.0259(6) 0.0171(4) 0.0041(4) -0.0030(3) 0.0020(4)
C15 0.0127(4) 0.0183(5) 0.0175(4) 0.0042(3) 0.0001(3) 0.0026(3)
C16 0.0261(6) 0.0357(9) 0.0175(5) -0.0069(5) -0.0040(5) -0.0013(6)
C17 0.0209(5) 0.0190(6) 0.0260(6) 0.0036(4) 0.0037(4) 0.0073(4)
N21 0.0151(3) 0.0132(4) 0.0185(4) 0.0012(3) 0.0045(3) -0.0022(3)
N22 0.0124(3) 0.0123(4) 0.0222(4) -0.0016(3) 0.0020(3) -0.0022(3)
C23 0.0177(5) 0.0144(5) 0.0404(8) -0.0031(5) 0.0080(5) -0.0055(4)
C24 0.0265(6) 0.0164(6) 0.0438(9) 0.0030(6) 0.0156(6) -0.0068(5)
C25 0.0229(5) 0.0175(5) 0.0283(6) 0.0041(4) 0.0111(5) -0.0030(4)
C26 0.0458(12) 0.0246(9) 0.0635(15) -0.0202(9) 0.0216(11) -0.0206(9)
C27 0.0446(11) 0.0312(9) 0.0320(8) 0.0022(7) 0.0234(8) -0.0097(8)
N31 0.0099(3) 0.0126(3) 0.0122(3) -0.0020(2) 0.0011(2) -0.0005(2)
N32 0.0113(3) 0.0124(3) 0.0140(3) -0.0030(2) 0.0012(2) 0.0001(2)
C33 0.0143(4) 0.0148(4) 0.0168(4) -0.0030(3) 0.0033(3) 0.0020(3)
C34 0.0127(3) 0.0178(5) 0.0182(4) -0.0020(3) 0.0040(3) 0.0017(3)
C35 0.0107(3) 0.0159(4) 0.0149(4) -0.0018(3) 0.0025(3) -0.0008(3)
C36 0.0261(6) 0.0203(6) 0.0263(6) -0.0102(5) 0.0077(5) 0.0020(5)
C37 0.0126(4) 0.0284(7) 0.0257(6) -0.0107(5) 0.0033(4) -0.0063(4)
C41 0.0246(12) 0.0305(16) 0.0260(13) -0.0006(11) 0.0078(10) -0.0023(11)
C42 0.0385(16) 0.0174(11) 0.0197(11) 0.0035(8) 0.0098(10) -0.0015(11)
C43 0.0251(11) 0.0134(9) 0.0187(9) 0.0037(7) 0.0084(8) 0.0034(8)
C44 0.0283(12) 0.0170(10) 0.0182(10) 0.0018(8) 0.0058(9) 0.0063(9)
C45 0.0339(16) 0.0302(17) 0.0211(12) -0.0030(10) 0.0087(11) 0.0023(13)
C46 0.0297(14) 0.041(2) 0.0187(11) 0.0035(12) 0.0025(10) -0.0022(14)
C47 0.0249(13) 0.0341(18) 0.0274(14) 0.0128(12) 0.0023(10) 0.0060(12)
C48 0.0279(13) 0.0198(12) 0.0251(13) 0.0093(10) 0.0076(10) 0.0079(10)

loop_
_atom_type_symbol
_atom_type_description
_atom_type_scat_dispersion_real
_atom_type_scat_dispersion_imag
_atom_type_scat_source
C C 0.0033 0.0016 'International Tables Vol C Tables 4.2.6.8 and 6.1.1.4'
H H 0.0000 0.0000 'International Tables Vol C Tables 4.2.6.8 and 6.1.1.4'
B B 0.0013 0.0007 'International Tables Vol C Tables 4.2.6.8 and 6.1.1.4'
N N 0.0061 0.0033 'International Tables Vol C Tables 4.2.6.8 and 6.1.1.4'
Pt Pt -1.7033 8.3905 'International Tables Vol C Tables 4.2.6.8 and 6.1.1.4'

loop_
_geom_angle_atom_site_label_1
_geom_angle_atom_site_label_2
_geom_angle_atom_site_label_3
_geom_angle
C8 Pt1 C1 81.33(5)
C8 Pt1 N21 178.54(4)
C1 Pt1 N21 97.29(5)
C8 Pt1 N11 97.68(4)
C1 Pt1 N11 177.85(5)
N21 Pt1 N11 83.69(4)
C8 Pt1 N31 93.25(4)
C1 Pt1 N31 95.25(4)
N21 Pt1 N31 87.32(4)
N11 Pt1 N31 86.71(4)
C2 C1 Pt1 108.98(8)
C3 C2 C1 108.07(9)
C4 C3 C8 120.12(11)
C4 C3 C2 124.73(11)
C8 C3 C2 115.12(11)
C5 C4 C3 120.35(12)
C6 C5 C4 119.69(13)
C5 C6 C7 120.37(13)
C8 C7 C6 120.31(12)
C7 C8 C3 119.12(11)
C7 C8 Pt1 125.10(9)
C3 C8 Pt1 115.61(8)
N32 B10 N12 109.42(11)
N32 B10 N22 109.27(10)
N12 B10 N22 108.81(11)
C15 N11 N12 107.73(10)
C15 N11 Pt1 134.61(9)
N12 N11 Pt1 117.62(7)
C13 N12 N11 109.62(11)
C13 N12 B10 130.04(12)
N11 N12 B10 119.96(10)
N12 C13 C14 107.52(12)
N12 C13 C16 123.19(14)
C14 C13 C16 129.26(13)
C13 C14 C15 106.34(11)
N11 C15 C14 108.78(13)
N11 C15 C17 122.83(12)
C14 C15 C17 128.38(12)
C25 N21 N22 107.49(12)
C25 N21 Pt1 134.74(11)
N22 N21 Pt1 117.74(8)
C23 N22 N21 109.44(12)
C23 N22 B10 130.14(13)
N21 N22 B10 120.39(10)
N22 C23 C24 107.94(15)
N22 C23 C26 122.69(18)
C24 C23 C26 129.35(17)
C23 C24 C25 106.04(13)
N21 C25 C24 109.09(15)
N21 C25 C27 122.81(15)
C24 C25 C27 128.09(15)
C35 N31 N32 106.78(9)
C35 N31 Pt1 135.93(8)
N32 N31 Pt1 117.14(7)
C33 N32 N31 110.17(9)
C33 N32 B10 129.87(10)
N31 N32 B10 119.95(9)
N32 C33 C34 107.61(11)
N32 C33 C36 123.28(12)
C34 C33 C36 129.09(12)
C33 C34 C35 105.84(10)
N31 C35 C34 109.61(10)
N31 C35 C37 123.95(11)
C34 C35 C37 126.44(11)
C43 C42 C41 113.8(3)
C44 C43 C48 118.7(3)
C44 C43 C42 120.0(3)
C48 C43 C42 121.3(3)
C43 C44 C45 121.1(3)
C44 C45 C46 119.2(4)
C47 C46 C45 120.2(3)
C46 C47 C48 120.1(3)
C47 C48 C43 120.7(3)

loop_
_geom_bond_atom_site_label_1
_geom_bond_atom_site_label_2
_geom_bond_distance
Pt1 C8 2.0176(12)
Pt1 C1 2.0762(11)
Pt1 N21 2.1549(11)
Pt1 N11 2.1662(10)
Pt1 N31 2.2053(9)
C1 C2 1.5468(19)
C2 C3 1.5086(18)
C3 C4 1.4031(19)
C3 C8 1.4160(15)
C4 C5 1.402(2)
C5 C6 1.399(2)
C6 C7 1.4060(19)
C7 C8 1.4055(16)
B10 N32 1.5483(17)
B10 N12 1.5569(19)
B10 N22 1.557(2)
N11 C15 1.3488(16)
N11 N12 1.3743(16)
N12 C13 1.3638(16)
C13 C14 1.391(2)
C13 C16 1.501(2)
C14 C15 1.411(2)
C15 C17 1.501(2)
N21 C25 1.3494(18)
N21 N22 1.3779(17)
N22 C23 1.3600(19)
C23 C24 1.390(3)
C23 C26 1.503(3)
C24 C25 1.409(3)
C25 C27 1.503(3)
N31 C35 1.3522(14)
N31 N32 1.3754(14)
N32 C33 1.3608(15)
C33 C34 1.3924(18)
C33 C36 1.5040(19)
C34 C35 1.4090(18)
C35 C37 1.4979(18)
C41 C42 1.533(5)
C42 C43 1.512(5)
C43 C44 1.395(4)
C43 C48 1.405(4)
C44 C45 1.406(5)
C45 C46 1.406(6)
C46 C47 1.386(7)
C47 C48 1.400(6)

loop_
_geom_torsion_atom_site_label_1
_geom_torsion_atom_site_label_2
_geom_torsion_atom_site_label_3
_geom_torsion_atom_site_label_4
_geom_torsion
C8 Pt1 C1 C2 -26.99(8)
N21 Pt1 C1 C2 152.56(8)
N11 Pt1 C1 C2 35.8(13)
N31 Pt1 C1 C2 -119.49(8)
Pt1 C1 C2 C3 35.18(12)
C1 C2 C3 C4 152.13(13)
C1 C2 C3 C8 -25.83(15)
C8 C3 C4 C5 -1.7(2)
C2 C3 C4 C5 -179.56(13)
C3 C4 C5 C6 0.8(2)
C4 C5 C6 C7 0.5(2)
C5 C6 C7 C8 -1.0(2)
C6 C7 C8 C3 0.14(19)
C6 C7 C8 Pt1 175.19(11)
C4 C3 C8 C7 1.20(18)
C2 C3 C8 C7 179.26(11)
C4 C3 C8 Pt1 -174.31(10)
C2 C3 C8 Pt1 3.76(14)
C1 Pt1 C8 C7 -161.55(11)
N21 Pt1 C8 C7 -179(100)
N11 Pt1 C8 C7 20.39(11)
N31 Pt1 C8 C7 -66.73(11)
C1 Pt1 C8 C3 13.66(9)
N21 Pt1 C8 C3 -4.2(17)
N11 Pt1 C8 C3 -164.41(9)
N31 Pt1 C8 C3 108.48(9)
C8 Pt1 N11 C15 47.60(13)
C1 Pt1 N11 C15 -14.9(13)
N21 Pt1 N11 C15 -131.90(13)
N31 Pt1 N11 C15 140.44(13)
C8 Pt1 N11 N12 -129.60(9)
C1 Pt1 N11 N12 167.9(12)
N21 Pt1 N11 N12 50.89(9)
N31 Pt1 N11 N12 -36.77(9)
C15 N11 N12 C13 -1.18(15)
Pt1 N11 N12 C13 176.73(9)
C15 N11 N12 B10 172.44(11)
Pt1 N11 N12 B10 -9.65(15)
N32 B10 N12 C13 -121.45(14)
N22 B10 N12 C13 119.23(14)
N32 B10 N12 N11 66.42(15)
N22 B10 N12 N11 -52.91(14)
N11 N12 C13 C14 0.78(16)
B10 N12 C13 C14 -172.00(13)
N11 N12 C13 C16 -177.46(14)
B10 N12 C13 C16 9.8(2)
N12 C13 C14 C15 -0.10(17)
C16 C13 C14 C15 178.00(16)
N12 N11 C15 C14 1.10(15)
Pt1 N11 C15 C14 -176.30(10)
N12 N11 C15 C17 -178.02(13)
Pt1 N11 C15 C17 4.6(2)
C13 C14 C15 N11 -0.63(17)
C13 C14 C15 C17 178.43(15)
C8 Pt1 N21 C25 -28.2(17)
C1 Pt1 N21 C25 -45.97(15)
N11 Pt1 N21 C25 132.09(15)
N31 Pt1 N21 C25 -140.93(15)
C8 Pt1 N21 N22 153.9(16)
C1 Pt1 N21 N22 136.08(9)
N11 Pt1 N21 N22 -45.85(9)
N31 Pt1 N21 N22 41.13(9)
C25 N21 N22 C23 0.30(16)
Pt1 N21 N22 C23 178.77(10)
C25 N21 N22 B10 -177.95(12)
Pt1 N21 N22 B10 0.52(15)
N32 B10 N22 C23 121.56(15)
N12 B10 N22 C23 -119.02(15)
N32 B10 N22 N21 -60.60(15)
N12 B10 N22 N21 58.82(14)
N21 N22 C23 C24 -0.01(18)
B10 N22 C23 C24 178.02(14)
N21 N22 C23 C26 -179.0(2)
B10 N22 C23 C26 -0.9(3)
N22 C23 C24 C25 -0.3(2)
C26 C23 C24 C25 178.6(2)
N22 N21 C25 C24 -0.47(18)
Pt1 N21 C25 C24 -178.56(12)
N22 N21 C25 C27 178.68(17)
Pt1 N21 C25 C27 0.6(3)
C23 C24 C25 N21 0.5(2)
C23 C24 C25 C27 -178.6(2)
C8 Pt1 N31 C35 -42.78(13)
C1 Pt1 N31 C35 38.80(13)
N21 Pt1 N31 C35 135.88(13)
N11 Pt1 N31 C35 -140.29(13)
C8 Pt1 N31 N32 142.52(9)
C1 Pt1 N31 N32 -135.90(9)
N21 Pt1 N31 N32 -38.83(9)
N11 Pt1 N31 N32 45.00(9)
C35 N31 N32 C33 -0.54(14)
Pt1 N31 N32 C33 175.61(8)
C35 N31 N32 B10 178.32(11)
Pt1 N31 N32 B10 -5.52(14)
N12 B10 N32 C33 122.57(14)
N22 B10 N32 C33 -118.39(14)
N12 B10 N32 N31 -56.04(15)
N22 B10 N32 N31 63.00(15)
N31 N32 C33 C34 0.52(15)
B10 N32 C33 C34 -178.20(13)
N31 N32 C33 C36 -178.01(13)
B10 N32 C33 C36 3.3(2)
N32 C33 C34 C35 -0.29(15)
C36 C33 C34 C35 178.13(15)
N32 N31 C35 C34 0.35(14)
Pt1 N31 C35 C34 -174.73(9)
N32 N31 C35 C37 179.21(13)
Pt1 N31 C35 C37 4.1(2)
C33 C34 C35 N31 -0.04(15)
C33 C34 C35 C37 -178.87(14)
C41 C42 C43 C44 -123.1(4)
C41 C42 C43 C48 57.8(5)
C48 C43 C44 C45 1.7(5)
C42 C43 C44 C45 -177.4(3)
C43 C44 C45 C46 -2.6(6)
C44 C45 C46 C47 2.0(6)
C45 C46 C47 C48 -0.7(6)
C46 C47 C48 C43 -0.2(6)
C44 C43 C48 C47 -0.3(5)
C42 C43 C48 C47 178.8(3)
